data_4133161
loop_
_publ_author_name
'Werner, Daniel'
'Anwander, Reiner'

_publ_section_title
;
 Unveiling the Takai Olefination Reagent via Tris( tert-butoxy)siloxy
 Variants.
;
_journal_issue 43
_journal_name_full 'Journal of the American Chemical Society'
_journal_page_first 14334
_journal_page_last 14341
_journal_paper_doi 10.1021/jacs.8b08739
_journal_volume 140
_journal_year 2018
_chemical_absolute_configuration ad
_chemical_formula_moiety 'C30 H70 Cr N2 O8 Si2'
_chemical_formula_sum 'C30 H70 Cr N2 O8 Si2'
_chemical_formula_weight 695.06
_space_group_crystal_system monoclinic
_space_group_IT_number 4
_space_group_name_Hall 'P 2yb'
_space_group_name_H-M_alt 'P 1 21 1'
_atom_sites_solution_hydrogens geom
_atom_sites_solution_primary iterative
_atom_sites_solution_secondary difmap
_audit_creation_date 2017-11-07
_audit_creation_method
;
Olex2 1.2
(compiled 2017.08.10 svn.r3458 for OlexSys, GUI svn.r5381)
;
_cell_angle_alpha 90.00
_cell_angle_beta 96.7186(12)
_cell_angle_gamma 90.00
_cell_formula_units_Z 2
_cell_length_a 10.4960(9)
_cell_length_b 17.3331(14)
_cell_length_c 10.9890(9)
_cell_measurement_reflns_used 7130
_cell_measurement_temperature 100
_cell_measurement_theta_max 29.48
_cell_measurement_theta_min 2.205
_cell_volume 1985.5(3)
_computing_cell_refinement 'SAINT V8.38A (Bruker-AXS, 2016)'
_computing_data_reduction 'SAINT V8.38A (Bruker-AXS, 2016)'
_computing_molecular_graphics 'Olex2 (Dolomanov et al., 2009)'
_computing_publication_material 'Olex2 (Dolomanov et al., 2009)'
_computing_structure_refinement 'XL (Sheldrick, 2008)'
_computing_structure_solution
;
Superflip (Palatinus & Chapuis, 2007;Palatinus & van der Lee, 2008;
Palatinus et al., 2012)
;
_diffrn_ambient_temperature 100
_diffrn_measured_fraction_theta_full 1.000
_diffrn_measured_fraction_theta_max 1.000
_diffrn_measurement_device_type 'Bruker APEX-II CCD'
_diffrn_measurement_method '\f and \w scans'
_diffrn_radiation_monochromator graphite
_diffrn_radiation_type MoK\a
_diffrn_radiation_wavelength 0.71073
_diffrn_reflns_av_R_equivalents 0.0444
_diffrn_reflns_av_unetI/netI 0.0668
_diffrn_reflns_limit_h_max 14
_diffrn_reflns_limit_h_min -14
_diffrn_reflns_limit_k_max 24
_diffrn_reflns_limit_k_min -24
_diffrn_reflns_limit_l_max 15
_diffrn_reflns_limit_l_min -15
_diffrn_reflns_number 26916
_diffrn_reflns_theta_full 30.06
_diffrn_reflns_theta_max 30.06
_diffrn_reflns_theta_min 1.87
_diffrn_source 'fine-focus sealed tube'
_diffrn_standards_number 0
_exptl_absorpt_coefficient_mu 0.392
_exptl_absorpt_correction_T_max 0.7460
_exptl_absorpt_correction_T_min 0.6441
_exptl_absorpt_correction_type multi-scan
_exptl_absorpt_process_details
'SADABS-2016/2 (Bruker,2016/2) was used for absorption correction. wR2(int) was 0.1140 before and 0.0603 after correction. The Ratio of minimum to maximum transmission is 0.8634. The \l/2 correction factor is Not present.'
_exptl_crystal_colour 'clear brownish white'
_exptl_crystal_colour_lustre clear
_exptl_crystal_colour_modifier brownish
_exptl_crystal_colour_primary white
_exptl_crystal_density_diffrn 1.163
_exptl_crystal_density_method 'not measured'
_exptl_crystal_description block
_exptl_crystal_F_000 760
_exptl_crystal_size_max 0.47
_exptl_crystal_size_mid 0.414
_exptl_crystal_size_min 0.255
_refine_diff_density_max 0.351
_refine_diff_density_min -0.350
_refine_diff_density_rms 0.054
_refine_ls_abs_structure_details 'Flack H D (1983), Acta Cryst. A39, 876-881'
_refine_ls_abs_structure_Flack -0.018(10)
_refine_ls_extinction_method none
_refine_ls_goodness_of_fit_ref 1.016
_refine_ls_hydrogen_treatment constr
_refine_ls_matrix_type full
_refine_ls_number_parameters 410
_refine_ls_number_reflns 11617
_refine_ls_number_restraints 1
_refine_ls_restrained_S_all 1.016
_refine_ls_R_factor_all 0.0462
_refine_ls_R_factor_gt 0.0382
_refine_ls_shift/su_max 0.002
_refine_ls_shift/su_mean 0.000
_refine_ls_structure_factor_coef Fsqd
_refine_ls_weighting_details 'calc w=1/[\s^2^(Fo^2^)+(0.0283P)^2^+0.0000P] where P=(Fo^2^+2Fc^2^)/3'
_refine_ls_weighting_scheme calc
_refine_ls_wR_factor_gt 0.0766
_refine_ls_wR_factor_ref 0.0810
_reflns_number_gt 10305
_reflns_number_total 11617
_reflns_threshold_expression >2sigma(I)
_cod_data_source_file ja8b08739_si_010.cif
_cod_data_source_block 8
_cod_database_code 4133161
_olex2_refinement_description
;
1. Fixed Uiso
 At 1.2 times of:
  All C(H,H) groups
 At 1.5 times of:
  All C(H,H,H) groups
2.a Secondary CH2 refined with riding coordinates:
 C28(H28A,H28B), C27(H27A,H27B)
2.b Idealised Me refined as rotating group:
 C14(H14A,H14B,H14C), C29(H29A,H29B,H29C), C23(H23A,H23B,H23C), C16(H16A,H16B,
 H16C), C7(H7A,H7B,H7C), C2(H2A,H2B,H2C), C26(H26A,H26B,H26C), C30(H30A,H30B,
 H30C), C24(H24A,H24B,H24C), C17(H17A,H17B,H17C), C22(H22A,H22B,H22C), C25(H25A,
 H25B,H25C), C4(H4A,H4B,H4C), C6(H6A,H6B,H6C), C8(H8A,H8B,H8C), C3(H3A,H3B,H3C),
  C12(H12A,H12B,H12C), C20(H20A,H20B,H20C), C11(H11A,H11B,H11C), C15(H15A,H15B,
 H15C), C19(H19A,H19B,H19C), C10(H10A,H10B,H10C)
;
_olex2_submission_special_instructions 'No special instructions were received'

loop_
_space_group_symop_id
_space_group_symop_operation_xyz
1 'x, y, z'
2 '-x, y+1/2, -z'

loop_
_atom_site_label
_atom_site_type_symbol
_atom_site_fract_x
_atom_site_fract_y
_atom_site_fract_z
_atom_site_U_iso_or_equiv
_atom_site_adp_type
_atom_site_occupancy
_atom_site_calc_flag
_atom_site_refinement_flags_posn
Cr1 Cr 0.62959(2) 0.621589(15) 0.09003(2) 0.01114(6) Uani 1 d .
Si1 Si 0.31188(4) 0.58481(3) 0.00984(4) 0.01184(10) Uani 1 d .
Si2 Si 0.69020(5) 0.66302(3) 0.39551(4) 0.01251(10) Uani 1 d .
O1 O 0.45498(11) 0.58319(8) 0.07242(11) 0.0152(3) Uani 1 d .
O5 O 0.63484(11) 0.65855(7) 0.25628(11) 0.0162(3) Uani 1 d .
O8 O 0.58203(11) 0.68613(7) 0.48586(11) 0.0147(3) Uani 1 d .
O6 O 0.75732(11) 0.58374(7) 0.45418(11) 0.0165(3) Uani 1 d .
O3 O 0.21406(12) 0.52197(7) 0.06045(11) 0.0163(3) Uani 1 d .
O2 O 0.31122(11) 0.56717(7) -0.13745(11) 0.0159(3) Uani 1 d .
O7 O 0.80638(12) 0.72717(7) 0.41111(11) 0.0147(3) Uani 1 d .
O4 O 0.23741(12) 0.66699(7) 0.02601(11) 0.0163(3) Uani 1 d .
N2 N 0.81936(14) 0.66942(9) 0.07989(13) 0.0143(3) Uani 1 d .
N1 N 0.66238(14) 0.57634(9) -0.08863(13) 0.0158(3) Uani 1 d .
C28 C 0.85253(18) 0.65853(12) -0.04689(16) 0.0193(4) Uani 1 d .
H28A H 0.9468 0.6608 -0.0471 0.023 Uiso 1 calc R
H28B H 0.8134 0.7001 -0.1007 0.023 Uiso 1 calc R
C13 C 0.71449(18) 0.50523(10) 0.43990(17) 0.0161(4) Uani 1 d .
C14 C 0.7800(2) 0.46209(12) 0.55047(19) 0.0233(4) Uani 1 d .
H14A H 0.8732 0.4655 0.5511 0.035 Uiso 1 calc GR
H14B H 0.7536 0.4078 0.5460 0.035 Uiso 1 calc GR
H14C H 0.7552 0.4852 0.6257 0.035 Uiso 1 calc GR
C27 C 0.80273(17) 0.58084(12) -0.09401(17) 0.0195(4) Uani 1 d .
H27A H 0.8212 0.5737 -0.1796 0.023 Uiso 1 calc R
H27B H 0.8465 0.5392 -0.0435 0.023 Uiso 1 calc R
C5 C 0.22563(18) 0.46859(10) 0.16056(16) 0.0165(4) Uani 1 d .
C29 C 0.81520(19) 0.75294(11) 0.10832(18) 0.0206(4) Uani 1 d .
H29A H 0.7475 0.7777 0.0528 0.031 Uiso 1 calc GR
H29B H 0.8981 0.7765 0.0978 0.031 Uiso 1 calc GR
H29C H 0.7973 0.7598 0.1932 0.031 Uiso 1 calc GR
C23 C 0.44081(19) 0.76239(12) 0.58681(18) 0.0213(4) Uani 1 d .
H23A H 0.4161 0.7158 0.6288 0.032 Uiso 1 calc GR
H23B H 0.3681 0.7982 0.5761 0.032 Uiso 1 calc GR
H23C H 0.5135 0.7871 0.6360 0.032 Uiso 1 calc GR
C16 C 0.56939(19) 0.50072(12) 0.4351(2) 0.0287(5) Uani 1 d .
H16A H 0.5428 0.5234 0.5099 0.043 Uiso 1 calc GR
H16B H 0.5423 0.4466 0.4289 0.043 Uiso 1 calc GR
H16C H 0.5296 0.5293 0.3636 0.043 Uiso 1 calc GR
C1 C 0.22704(18) 0.52438(11) -0.22545(16) 0.0167(4) Uani 1 d .
C21 C 0.47927(17) 0.74071(11) 0.46205(16) 0.0156(4) Uani 1 d .
C7 C 0.10442(19) 0.41969(12) 0.14258(19) 0.0241(4) Uani 1 d .
H7A H 0.0292 0.4529 0.1454 0.036 Uiso 1 calc GR
H7B H 0.1072 0.3810 0.2078 0.036 Uiso 1 calc GR
H7C H 0.0988 0.3937 0.0629 0.036 Uiso 1 calc GR
C2 C 0.08830(18) 0.54631(13) -0.21677(18) 0.0244(4) Uani 1 d .
H2A H 0.0657 0.5328 -0.1354 0.037 Uiso 1 calc GR
H2B H 0.0322 0.5184 -0.2794 0.037 Uiso 1 calc GR
H2C H 0.0774 0.6020 -0.2299 0.037 Uiso 1 calc GR
C26 C 0.62044(19) 0.49524(11) -0.09993(19) 0.0223(4) Uani 1 d .
H26A H 0.6656 0.4650 -0.0329 0.033 Uiso 1 calc GR
H26B H 0.6400 0.4745 -0.1786 0.033 Uiso 1 calc GR
H26C H 0.5278 0.4923 -0.0958 0.033 Uiso 1 calc GR
C30 C 0.91995(16) 0.63215(12) 0.16737(16) 0.0189(4) Uani 1 d .
H30A H 0.8970 0.6371 0.2509 0.028 Uiso 1 calc GR
H30B H 1.0026 0.6575 0.1621 0.028 Uiso 1 calc GR
H30C H 0.9265 0.5774 0.1466 0.028 Uiso 1 calc GR
C24 C 0.36799(18) 0.70146(13) 0.38471(18) 0.0235(4) Uani 1 d .
H24A H 0.3957 0.6846 0.3068 0.035 Uiso 1 calc GR
H24B H 0.2966 0.7379 0.3686 0.035 Uiso 1 calc GR
H24C H 0.3400 0.6566 0.4289 0.035 Uiso 1 calc GR
C17 C 0.85142(19) 0.72884(12) 0.63498(17) 0.0228(4) Uani 1 d .
H17A H 0.7738 0.7595 0.6402 0.034 Uiso 1 calc GR
H17B H 0.9170 0.7433 0.7020 0.034 Uiso 1 calc GR
H17C H 0.8312 0.6739 0.6414 0.034 Uiso 1 calc GR
C22 C 0.5241(2) 0.81213(11) 0.39704(18) 0.0220(4) Uani 1 d .
H22A H 0.5956 0.8364 0.4486 0.033 Uiso 1 calc GR
H22B H 0.4530 0.8489 0.3823 0.033 Uiso 1 calc GR
H22C H 0.5524 0.7969 0.3186 0.033 Uiso 1 calc GR
C9 C 0.26413(18) 0.74425(11) -0.01104(18) 0.0182(4) Uani 1 d .
C25 C 0.59366(17) 0.62100(14) -0.19192(15) 0.0217(4) Uani 1 d .
H25A H 0.5009 0.6149 -0.1915 0.032 Uiso 1 calc GR
H25B H 0.6185 0.6018 -0.2696 0.032 Uiso 1 calc GR
H25C H 0.6164 0.6757 -0.1826 0.032 Uiso 1 calc GR
C4 C 0.2653(2) 0.54562(13) -0.35016(17) 0.0253(4) Uani 1 d .
H4A H 0.2591 0.6016 -0.3614 0.038 Uiso 1 calc GR
H4B H 0.2077 0.5199 -0.4143 0.038 Uiso 1 calc GR
H4C H 0.3537 0.5290 -0.3553 0.038 Uiso 1 calc GR
C18 C 0.90167(17) 0.74413(11) 0.51276(17) 0.0170(4) Uani 1 d .
C6 C 0.2334(2) 0.51295(13) 0.28035(18) 0.0271(5) Uani 1 d .
H6A H 0.3080 0.5473 0.2869 0.041 Uiso 1 calc GR
H6B H 0.2420 0.4766 0.3491 0.041 Uiso 1 calc GR
H6C H 0.1551 0.5436 0.2823 0.041 Uiso 1 calc GR
C8 C 0.34383(19) 0.41827(12) 0.15709(19) 0.0245(4) Uani 1 d .
H8A H 0.3383 0.3911 0.0784 0.037 Uiso 1 calc GR
H8B H 0.3486 0.3806 0.2240 0.037 Uiso 1 calc GR
H8C H 0.4208 0.4507 0.1666 0.037 Uiso 1 calc GR
C3 C 0.2464(2) 0.43882(12) -0.2022(2) 0.0281(5) Uani 1 d .
H3A H 0.3370 0.4258 -0.2041 0.042 Uiso 1 calc GR
H3B H 0.1938 0.4095 -0.2657 0.042 Uiso 1 calc GR
H3C H 0.2210 0.4258 -0.1216 0.042 Uiso 1 calc GR
C12 C 0.2128(3) 0.75480(14) -0.1444(2) 0.0401(6) Uani 1 d .
H12A H 0.2587 0.7204 -0.1950 0.060 Uiso 1 calc GR
H12B H 0.2252 0.8085 -0.1685 0.060 Uiso 1 calc GR
H12C H 0.1211 0.7424 -0.1560 0.060 Uiso 1 calc GR
C20 C 1.01960(19) 0.69498(14) 0.5005(2) 0.0283(5) Uani 1 d .
H20A H 0.9961 0.6403 0.5011 0.042 Uiso 1 calc GR
H20B H 1.0854 0.7057 0.5693 0.042 Uiso 1 calc GR
H20C H 1.0532 0.7073 0.4233 0.042 Uiso 1 calc GR
C11 C 0.1940(2) 0.79681(12) 0.0689(2) 0.0321(5) Uani 1 d .
H11A H 0.1032 0.7823 0.0617 0.048 Uiso 1 calc GR
H11B H 0.2018 0.8504 0.0422 0.048 Uiso 1 calc GR
H11C H 0.2317 0.7918 0.1544 0.048 Uiso 1 calc GR
C15 C 0.7585(2) 0.47234(12) 0.32359(19) 0.0311(5) Uani 1 d .
H15A H 0.7151 0.4995 0.2523 0.047 Uiso 1 calc GR
H15B H 0.7374 0.4173 0.3176 0.047 Uiso 1 calc GR
H15C H 0.8515 0.4790 0.3260 0.047 Uiso 1 calc GR
C19 C 0.9330(2) 0.82926(12) 0.5009(2) 0.0293(5) Uani 1 d .
H19A H 0.9647 0.8385 0.4218 0.044 Uiso 1 calc GR
H19B H 0.9990 0.8442 0.5673 0.044 Uiso 1 calc GR
H19C H 0.8554 0.8600 0.5060 0.044 Uiso 1 calc GR
C10 C 0.40765(19) 0.76177(12) 0.0091(2) 0.0289(5) Uani 1 d .
H10A H 0.4409 0.7504 0.0943 0.043 Uiso 1 calc GR
H10B H 0.4218 0.8164 -0.0081 0.043 Uiso 1 calc GR
H10C H 0.4524 0.7298 -0.0460 0.043 Uiso 1 calc GR

loop_
_atom_site_aniso_label
_atom_site_aniso_U_11
_atom_site_aniso_U_22
_atom_site_aniso_U_33
_atom_site_aniso_U_23
_atom_site_aniso_U_13
_atom_site_aniso_U_12
Cr1 0.00996(12) 0.01274(13) 0.01118(12) -0.00027(11) 0.00323(9) -0.00023(11)
Si1 0.0107(2) 0.0129(2) 0.0122(2) -0.00039(19) 0.00257(17) -0.00147(19)
Si2 0.0114(2) 0.0136(2) 0.0130(2) -0.00244(19) 0.00346(17) -0.00082(19)
O1 0.0119(6) 0.0199(7) 0.0140(6) -0.0007(5) 0.0018(4) -0.0017(5)
O5 0.0146(6) 0.0201(7) 0.0141(6) -0.0046(5) 0.0031(5) -0.0021(5)
O8 0.0142(6) 0.0163(6) 0.0143(6) 0.0003(5) 0.0050(5) 0.0025(5)
O6 0.0140(6) 0.0125(6) 0.0229(7) -0.0025(5) 0.0014(5) 0.0000(5)
O3 0.0147(6) 0.0170(7) 0.0169(6) 0.0052(5) 0.0002(5) -0.0036(5)
O2 0.0133(6) 0.0217(7) 0.0129(6) -0.0033(5) 0.0022(5) -0.0052(5)
O7 0.0142(6) 0.0171(7) 0.0126(6) -0.0016(5) 0.0007(5) -0.0026(5)
O4 0.0140(6) 0.0127(6) 0.0230(7) -0.0001(5) 0.0057(5) -0.0012(5)
N2 0.0122(7) 0.0153(8) 0.0159(7) 0.0013(6) 0.0042(5) -0.0001(6)
N1 0.0135(7) 0.0193(8) 0.0151(7) -0.0016(6) 0.0042(6) -0.0004(6)
C28 0.0169(9) 0.0267(10) 0.0160(9) 0.0028(8) 0.0087(7) -0.0023(8)
C13 0.0185(9) 0.0115(9) 0.0185(9) -0.0029(7) 0.0035(7) -0.0005(7)
C14 0.0270(11) 0.0175(10) 0.0246(11) -0.0002(8) 0.0002(8) 0.0011(8)
C27 0.0154(9) 0.0273(11) 0.0167(9) -0.0032(8) 0.0058(7) 0.0021(8)
C5 0.0198(9) 0.0140(9) 0.0159(9) 0.0036(7) 0.0033(7) -0.0019(7)
C29 0.0197(10) 0.0163(9) 0.0267(10) 0.0009(8) 0.0061(8) -0.0029(8)
C23 0.0223(10) 0.0218(10) 0.0212(10) -0.0031(8) 0.0087(8) 0.0031(8)
C16 0.0198(10) 0.0184(10) 0.0467(14) 0.0051(9) -0.0011(9) -0.0037(8)
C1 0.0167(9) 0.0204(9) 0.0127(8) -0.0034(7) 0.0006(7) -0.0029(7)
C21 0.0159(9) 0.0146(9) 0.0171(9) -0.0010(7) 0.0055(7) 0.0030(7)
C7 0.0235(10) 0.0191(10) 0.0303(11) 0.0063(8) 0.0056(8) -0.0047(8)
C2 0.0167(9) 0.0364(12) 0.0196(10) -0.0017(9) 0.0000(7) -0.0015(9)
C26 0.0228(10) 0.0205(10) 0.0248(10) -0.0084(8) 0.0079(8) -0.0020(8)
C30 0.0130(8) 0.0245(10) 0.0192(9) 0.0020(8) 0.0019(6) 0.0010(8)
C24 0.0164(9) 0.0306(12) 0.0237(10) -0.0003(9) 0.0030(8) -0.0001(8)
C17 0.0230(10) 0.0277(11) 0.0175(10) -0.0016(8) 0.0009(8) -0.0049(8)
C22 0.0257(11) 0.0154(9) 0.0263(11) 0.0031(8) 0.0085(8) 0.0032(8)
C9 0.0163(9) 0.0127(9) 0.0265(10) 0.0020(8) 0.0060(7) -0.0023(7)
C25 0.0178(8) 0.0334(10) 0.0142(8) 0.0012(9) 0.0041(6) -0.0001(9)
C4 0.0259(11) 0.0364(12) 0.0142(9) -0.0037(8) 0.0044(8) -0.0041(9)
C18 0.0142(9) 0.0201(10) 0.0163(9) -0.0017(7) -0.0005(7) -0.0043(7)
C6 0.0301(11) 0.0343(12) 0.0169(10) -0.0022(9) 0.0028(8) 0.0005(9)
C8 0.0239(10) 0.0200(10) 0.0290(11) 0.0023(8) 0.0006(8) 0.0036(8)
C3 0.0404(13) 0.0197(11) 0.0238(11) -0.0071(8) 0.0015(9) -0.0020(9)
C12 0.0546(17) 0.0265(13) 0.0369(14) 0.0139(10) -0.0043(11) -0.0078(11)
C20 0.0150(10) 0.0419(13) 0.0270(11) -0.0035(10) -0.0012(8) 0.0032(9)
C11 0.0274(12) 0.0158(10) 0.0558(15) -0.0023(10) 0.0170(10) 0.0003(9)
C15 0.0548(15) 0.0164(10) 0.0243(11) -0.0026(8) 0.0135(10) 0.0002(10)
C19 0.0353(12) 0.0244(11) 0.0263(11) 0.0027(9) -0.0049(9) -0.0154(9)
C10 0.0209(10) 0.0164(10) 0.0502(14) -0.0003(9) 0.0078(9) -0.0029(8)

loop_
_atom_type_symbol
_atom_type_description
_atom_type_scat_dispersion_real
_atom_type_scat_dispersion_imag
_atom_type_scat_source
C C 0.0033 0.0016 'International Tables Vol C Tables 4.2.6.8 and 6.1.1.4'
H H 0.0000 0.0000 'International Tables Vol C Tables 4.2.6.8 and 6.1.1.4'
Cr Cr 0.3209 0.6236 'International Tables Vol C Tables 4.2.6.8 and 6.1.1.4'
N N 0.0061 0.0033 'International Tables Vol C Tables 4.2.6.8 and 6.1.1.4'
O O 0.0106 0.0060 'International Tables Vol C Tables 4.2.6.8 and 6.1.1.4'
Si Si 0.0817 0.0704 'International Tables Vol C Tables 4.2.6.8 and 6.1.1.4'

loop_
_geom_angle_atom_site_label_1
_geom_angle_atom_site_label_2
_geom_angle_atom_site_label_3
_geom_angle
O1 Cr1 N2 171.09(5)
O1 Cr1 N1 91.93(5)
O5 Cr1 O1 97.50(5)
O5 Cr1 N2 89.83(5)
O5 Cr1 N1 169.16(6)
N2 Cr1 N1 81.30(5)
O1 Si1 O3 116.28(7)
O1 Si1 O2 108.63(6)
O1 Si1 O4 114.12(7)
O3 Si1 O2 106.24(7)
O3 Si1 O4 102.39(7)
O4 Si1 O2 108.65(7)
O5 Si2 O8 113.39(7)
O5 Si2 O6 115.68(7)
O5 Si2 O7 108.64(7)
O8 Si2 O7 109.18(7)
O6 Si2 O8 105.19(7)
O6 Si2 O7 104.25(7)
Si1 O1 Cr1 151.47(8)
Si2 O5 Cr1 154.52(8)
C21 O8 Si2 127.46(11)
C13 O6 Si2 129.49(11)
C5 O3 Si1 133.67(11)
C1 O2 Si1 133.54(11)
C18 O7 Si2 131.17(11)
C9 O4 Si1 131.74(11)
C28 N2 Cr1 108.43(11)
C28 N2 C30 108.88(14)
C29 N2 Cr1 108.18(11)
C29 N2 C28 109.71(14)
C29 N2 C30 108.88(15)
C30 N2 Cr1 112.72(11)
C27 N1 Cr1 106.22(10)
C27 N1 C25 109.70(14)
C26 N1 Cr1 110.01(11)
C26 N1 C27 109.57(14)
C26 N1 C25 108.57(16)
C25 N1 Cr1 112.73(11)
N2 C28 C27 108.91(14)
O6 C13 C14 105.80(15)
O6 C13 C16 110.62(15)
O6 C13 C15 108.97(15)
C16 C13 C14 111.07(16)
C16 C13 C15 110.73(18)
C15 C13 C14 109.51(16)
N1 C27 C28 109.75(15)
O3 C5 C7 105.41(15)
O3 C5 C6 109.27(15)
O3 C5 C8 110.33(15)
C6 C5 C7 110.71(16)
C6 C5 C8 110.55(16)
C8 C5 C7 110.45(16)
O2 C1 C2 110.31(15)
O2 C1 C4 106.00(15)
O2 C1 C3 109.37(15)
C4 C1 C2 110.67(16)
C3 C1 C2 110.19(17)
C3 C1 C4 110.22(16)
O8 C21 C23 105.75(15)
O8 C21 C24 108.56(15)
O8 C21 C22 110.64(15)
C23 C21 C24 110.27(15)
C23 C21 C22 110.45(15)
C24 C21 C22 111.02(16)
O4 C9 C12 109.16(16)
O4 C9 C11 105.80(15)
O4 C9 C10 111.48(16)
C12 C9 C11 110.28(19)
C12 C9 C10 110.50(17)
C11 C9 C10 109.52(17)
O7 C18 C17 111.59(15)
O7 C18 C20 108.40(15)
O7 C18 C19 105.61(15)
C20 C18 C17 110.48(17)
C19 C18 C17 110.20(16)
C19 C18 C20 110.45(17)

loop_
_geom_bond_atom_site_label_1
_geom_bond_atom_site_label_2
_geom_bond_distance
Cr1 O1 1.9380(12)
Cr1 O5 1.9307(12)
Cr1 N2 2.1724(15)
Cr1 N1 2.1785(15)
Si1 O1 1.5774(13)
Si1 O3 1.6381(13)
Si1 O2 1.6464(13)
Si1 O4 1.6443(13)
Si2 O5 1.5737(13)
Si2 O8 1.6428(12)
Si2 O6 1.6414(13)
Si2 O7 1.6444(13)
O8 C21 1.436(2)
O6 C13 1.436(2)
O3 C5 1.432(2)
O2 C1 1.437(2)
O7 C18 1.440(2)
O4 C9 1.437(2)
N2 C28 1.487(2)
N2 C29 1.483(2)
N2 C30 1.490(2)
N1 C27 1.483(2)
N1 C26 1.474(2)
N1 C25 1.489(2)
C28 C27 1.514(3)
C13 C14 1.521(3)
C13 C16 1.520(3)
C13 C15 1.520(3)
C5 C7 1.522(3)
C5 C6 1.518(3)
C5 C8 1.521(3)
C23 C21 1.521(2)
C1 C2 1.519(3)
C1 C4 1.518(2)
C1 C3 1.515(3)
C21 C24 1.522(3)
C21 C22 1.531(3)
C17 C18 1.523(3)
C9 C12 1.512(3)
C9 C11 1.514(3)
C9 C10 1.527(3)
C18 C20 1.521(3)
C18 C19 1.521(3)
